data_1517228
loop_
_publ_author_name
'Kondo, Hiroki'
'Yu, Feng'
'Yamaguchi, Junichiro'
'Liu, Guosheng'
'Itami, Kenichiro'

_publ_section_title
;
 Branch-Selective Allylic C-H Carboxylation of Terminal Alkenes by Pd/sox
 Catalyst.
;
_journal_issue 16
_journal_name_full 'Organic letters'
_journal_page_first 4212
_journal_page_last 4215
_journal_paper_doi 10.1021/ol5019135
_journal_volume 16
_journal_year 2014
_chemical_absolute_configuration rm
_chemical_formula_sum 'C20 H23 Cl2 N O2 Pd S'
_chemical_formula_weight 518.75
_chemical_name_systematic
; 
 ? 
;
_space_group_IT_number 19
_symmetry_cell_setting orthorhombic
_symmetry_space_group_name_Hall 'P 2ac 2ab'
_symmetry_space_group_name_H-M 'P 21 21 21'
_atom_sites_solution_hydrogens geom
_atom_sites_solution_primary direct
_atom_sites_solution_secondary difmap
_audit_creation_method SHELXL-97
_cell_angle_alpha 90.00
_cell_angle_beta 90.00
_cell_angle_gamma 90.00
_cell_formula_units_Z 4
_cell_length_a 10.1386(11)
_cell_length_b 14.3557(17)
_cell_length_c 14.5248(16)
_cell_measurement_reflns_used 6411
_cell_measurement_temperature 103(2)
_cell_measurement_theta_max 25.4
_cell_measurement_theta_min 3.1
_cell_volume 2114.0(4)
_computing_cell_refinement 'RIGAKU CrystalClear'
_computing_data_collection 'RIGAKU CrystalClear'
_computing_data_reduction 'RIGAKU CrystalClear'
_computing_molecular_graphics ORTEP-III
_computing_structure_refinement 'SHELXL-97 (Sheldrick, 1997)'
_computing_structure_solution SIR-97
_diffrn_ambient_temperature 103(2)
_diffrn_measured_fraction_theta_full 0.997
_diffrn_measured_fraction_theta_max 0.997
_diffrn_measurement_device_type
;
PILATUS 200K with MicroMax-007
;
_diffrn_radiation_monochromator graphite
_diffrn_radiation_source 'fine-focus sealed tube'
_diffrn_radiation_type MoK\a
_diffrn_radiation_wavelength 0.71075
_diffrn_reflns_av_R_equivalents 0.0278
_diffrn_reflns_av_sigmaI/netI 0.0287
_diffrn_reflns_limit_h_max 11
_diffrn_reflns_limit_h_min -12
_diffrn_reflns_limit_k_max 17
_diffrn_reflns_limit_k_min -17
_diffrn_reflns_limit_l_max 17
_diffrn_reflns_limit_l_min -14
_diffrn_reflns_number 15452
_diffrn_reflns_theta_full 25.00
_diffrn_reflns_theta_max 25.00
_diffrn_reflns_theta_min 3.14
_exptl_absorpt_coefficient_mu 1.244
_exptl_absorpt_correction_T_max 0.9755
_exptl_absorpt_correction_T_min 0.7889
_exptl_absorpt_correction_type multi-scan
_exptl_absorpt_process_details 'Jacobson, R. (1998) Private communication'
_exptl_crystal_colour Yellow
_exptl_crystal_density_diffrn 1.630
_exptl_crystal_density_method 'not measured'
_exptl_crystal_description Block
_exptl_crystal_F_000 1048
_exptl_crystal_size_max 0.20
_exptl_crystal_size_mid 0.02
_exptl_crystal_size_min 0.02
_refine_diff_density_max 0.696
_refine_diff_density_min -0.353
_refine_diff_density_rms 0.073
_refine_ls_abs_structure_details 'Flack H D (1983), Acta Cryst. A39, 876-881'
_refine_ls_abs_structure_Flack -0.04(2)
_refine_ls_extinction_method none
_refine_ls_goodness_of_fit_ref 1.090
_refine_ls_hydrogen_treatment constr
_refine_ls_matrix_type full
_refine_ls_number_parameters 248
_refine_ls_number_reflns 3685
_refine_ls_number_restraints 0
_refine_ls_restrained_S_all 1.090
_refine_ls_R_factor_all 0.0258
_refine_ls_R_factor_gt 0.0239
_refine_ls_shift/su_max 0.000
_refine_ls_shift/su_mean 0.000
_refine_ls_structure_factor_coef Fsqd
_refine_ls_weighting_details 'calc w=1/[\s^2^(Fo^2^)+(0.0161P)^2^+2.2185P] where P=(Fo^2^+2Fc^2^)/3'
_refine_ls_weighting_scheme calc
_refine_ls_wR_factor_gt 0.0479
_refine_ls_wR_factor_ref 0.0497
_reflns_number_gt 3562
_reflns_number_total 3685
_reflns_threshold_expression >2sigma(I)
_cod_data_source_file ol5019135_si_002.cif
_cod_data_source_block soxPd
_cod_depositor_comments
;
The following automatic conversions were performed:
'_atom_site_symetry_multiplicity' tag replaced with
'_atom_site_symmetry_multiplicity'.

Automatic conversion script
Id: cif_correct_tags 1440 2010-10-19 06:21:57Z saulius 

The following automatic conversions were performed:

'_exptl_absorpt_correction_type' value 'Multi-scan' changed to
'multi-scan' according to
/usr/data/users/saulius/crontab/automatic-downloads/rss-feeds/ACS/lib/dictionaries/cif_core.dic
dictionary named 'cif_core.dic' version 2.4.2 from 2011-04-26.

Automatic conversion script
Id: cif_fix_values 2281 2013-09-26 08:29:07Z andrius 

 Adding full bibliography for 1517228.cif.
;
_cod_original_sg_symbol_H-M P212121
_cod_database_code 1517228

loop_
_symmetry_equiv_pos_as_xyz
'x, y, z'
'-x+1/2, -y, z+1/2'
'x+1/2, -y+1/2, -z'
'-x, y+1/2, -z+1/2'

loop_
_atom_site_label
_atom_site_type_symbol
_atom_site_fract_x
_atom_site_fract_y
_atom_site_fract_z
_atom_site_U_iso_or_equiv
_atom_site_adp_type
_atom_site_occupancy
_atom_site_symmetry_multiplicity
_atom_site_calc_flag
_atom_site_refinement_flags
Pd1 Pd 0.27557(2) 0.187428(16) 0.135788(16) 0.01185(7) Uani 1 1 d .
Cl1 Cl 0.05419(7) 0.21197(5) 0.15584(6) 0.01783(19) Uani 1 1 d .
Cl2 Cl 0.31511(7) 0.34288(5) 0.16426(5) 0.01739(18) Uani 1 1 d .
S1 S 0.25789(7) 0.03295(5) 0.11774(5) 0.01392(17) Uani 1 1 d .
O1 O 0.3208(2) -0.02019(16) 0.19215(15) 0.0171(5) Uani 1 1 d .
C1 C 0.3375(3) 0.0042(2) 0.0109(2) 0.0154(7) Uani 1 1 d .
C2 C 0.2912(3) -0.0696(2) -0.0418(2) 0.0200(7) Uani 1 1 d .
H1 H 0.2141 -0.1023 -0.0235 0.024 Uiso 1 1 calc R
C3 C 0.3582(3) -0.0955(2) -0.1215(2) 0.0213(8) Uani 1 1 d .
H2 H 0.3274 -0.1465 -0.1573 0.026 Uiso 1 1 calc R
C4 C 0.4694(3) -0.0473(2) -0.1488(2) 0.0201(7) Uani 1 1 d .
H3 H 0.5133 -0.0641 -0.2041 0.024 Uiso 1 1 calc R
C5 C 0.5175(3) 0.0256(2) -0.0959(2) 0.0185(7) Uani 1 1 d .
H4 H 0.5942 0.0581 -0.1153 0.022 Uiso 1 1 calc R
C6 C 0.4542(3) 0.0518(2) -0.0141(2) 0.0153(7) Uani 1 1 d .
C7 C 0.5193(3) 0.1202(2) 0.0454(2) 0.0145(7) Uani 1 1 d .
N1 N 0.4719(2) 0.16775(18) 0.11210(17) 0.0141(6) Uani 1 1 d .
C8 C 0.5825(3) 0.2148(2) 0.1623(2) 0.0141(7) Uani 1 1 d .
H5 H 0.5599 0.2818 0.1727 0.017 Uiso 1 1 calc R
C9 C 0.6916(3) 0.2074(2) 0.0889(2) 0.0172(7) Uani 1 1 d .
H6 H 0.6983 0.2658 0.0528 0.021 Uiso 1 1 calc R
H7 H 0.7781 0.1940 0.1175 0.021 Uiso 1 1 calc R
O2 O 0.6489(2) 0.12987(16) 0.03053(15) 0.0179(5) Uani 1 1 d .
C10 C 0.6137(3) 0.1681(2) 0.2553(2) 0.0157(7) Uani 1 1 d .
C11 C 0.6615(4) 0.0674(2) 0.2434(2) 0.0207(8) Uani 1 1 d .
H8 H 0.5929 0.0307 0.2127 0.031 Uiso 1 1 calc R
H9 H 0.6802 0.0404 0.3040 0.031 Uiso 1 1 calc R
H10 H 0.7419 0.0668 0.2060 0.031 Uiso 1 1 calc R
C12 C 0.7216(4) 0.2266(2) 0.3017(2) 0.0216(7) Uani 1 1 d .
H11 H 0.8011 0.2263 0.2634 0.032 Uiso 1 1 calc R
H12 H 0.7421 0.2002 0.3622 0.032 Uiso 1 1 calc R
H13 H 0.6903 0.2908 0.3091 0.032 Uiso 1 1 calc R
C13 C 0.4911(3) 0.1684(3) 0.3168(2) 0.0208(8) Uani 1 1 d .
H14 H 0.4545 0.2315 0.3194 0.031 Uiso 1 1 calc R
H15 H 0.5153 0.1482 0.3789 0.031 Uiso 1 1 calc R
H16 H 0.4250 0.1258 0.2913 0.031 Uiso 1 1 calc R
C14 C 0.0956(3) -0.0112(2) 0.0995(2) 0.0116(7) Uani 1 1 d .
C15 C 0.0554(3) -0.0826(2) 0.1577(2) 0.0171(7) Uani 1 1 d .
H17 H 0.1123 -0.1054 0.2045 0.021 Uiso 1 1 calc R
C16 C -0.0699(3) -0.1198(2) 0.1460(2) 0.0187(7) Uani 1 1 d .
H18 H -0.0989 -0.1684 0.1855 0.022 Uiso 1 1 calc R
C17 C -0.1537(3) -0.0872(2) 0.0775(2) 0.0172(7) Uani 1 1 d .
C18 C -0.1103(3) -0.0150(2) 0.0204(2) 0.0163(7) Uani 1 1 d .
H19 H -0.1669 0.0079 -0.0266 0.020 Uiso 1 1 calc R
C19 C 0.0139(3) 0.0237(2) 0.0313(2) 0.0147(7) Uani 1 1 d .
H20 H 0.0425 0.0732 -0.0073 0.018 Uiso 1 1 calc R
C20 C -0.2887(3) -0.1291(2) 0.0666(2) 0.0233(8) Uani 1 1 d .
H21 H -0.2804 -0.1957 0.0528 0.035 Uiso 1 1 calc R
H22 H -0.3351 -0.0980 0.0160 0.035 Uiso 1 1 calc R
H23 H -0.3387 -0.1210 0.1238 0.035 Uiso 1 1 calc R

loop_
_atom_site_aniso_label
_atom_site_aniso_U_11
_atom_site_aniso_U_22
_atom_site_aniso_U_33
_atom_site_aniso_U_23
_atom_site_aniso_U_13
_atom_site_aniso_U_12
Pd1 0.00943(11) 0.01231(11) 0.01382(12) 0.00028(9) 0.00031(10) 0.00084(10)
Cl1 0.0094(4) 0.0196(4) 0.0245(5) -0.0024(3) 0.0015(3) 0.0012(3)
Cl2 0.0166(4) 0.0117(4) 0.0239(4) -0.0010(3) -0.0022(3) 0.0008(3)
S1 0.0133(4) 0.0121(4) 0.0163(4) 0.0009(3) 0.0006(3) -0.0001(3)
O1 0.0156(11) 0.0174(12) 0.0184(12) 0.0043(10) -0.0047(10) 0.0016(10)
C1 0.0129(15) 0.0150(17) 0.0184(18) -0.0024(14) 0.0022(14) 0.0034(14)
C2 0.0184(18) 0.0227(18) 0.0188(18) -0.0047(14) 0.0027(15) -0.0021(15)
C3 0.0191(17) 0.0211(18) 0.024(2) -0.0072(15) -0.0037(15) 0.0018(14)
C4 0.0167(16) 0.0295(19) 0.0142(18) 0.0004(15) -0.0009(15) 0.0050(15)
C5 0.0137(16) 0.0235(18) 0.0181(18) 0.0039(15) 0.0026(14) 0.0027(15)
C6 0.0148(17) 0.0174(17) 0.0137(17) -0.0015(14) -0.0012(14) 0.0020(14)
C7 0.0101(15) 0.0179(17) 0.0154(18) 0.0031(14) 0.0017(13) 0.0014(14)
N1 0.0122(13) 0.0149(15) 0.0154(15) 0.0004(12) -0.0008(11) 0.0003(11)
C8 0.0087(15) 0.0141(16) 0.0195(18) -0.0019(13) -0.0007(13) -0.0028(12)
C9 0.0130(17) 0.0217(18) 0.0169(17) -0.0008(14) -0.0001(13) -0.0031(13)
O2 0.0116(12) 0.0248(13) 0.0174(12) -0.0038(10) 0.0027(10) -0.0022(10)
C10 0.0172(17) 0.0130(17) 0.0171(17) 0.0000(14) -0.0005(14) 0.0001(14)
C11 0.0219(18) 0.0164(18) 0.0237(19) 0.0007(15) -0.0026(15) 0.0018(15)
C12 0.0195(17) 0.0249(18) 0.0205(18) -0.0024(14) -0.0048(16) -0.0006(16)
C13 0.0178(17) 0.027(2) 0.0172(18) 0.0049(16) 0.0005(14) 0.0017(15)
C14 0.0111(15) 0.0108(15) 0.0129(16) -0.0043(13) 0.0044(13) -0.0041(13)
C15 0.0176(17) 0.0172(17) 0.0164(19) 0.0007(14) -0.0030(14) 0.0028(13)
C16 0.0163(16) 0.0157(16) 0.024(2) 0.0026(15) 0.0057(16) -0.0038(13)
C17 0.0172(17) 0.0185(18) 0.0157(18) -0.0041(14) 0.0041(14) 0.0015(14)
C18 0.0169(16) 0.0174(17) 0.0147(17) -0.0026(14) -0.0015(14) 0.0024(15)
C19 0.0166(17) 0.0136(17) 0.0138(17) 0.0020(14) 0.0021(14) -0.0021(14)
C20 0.0195(18) 0.0277(19) 0.0227(18) -0.0006(15) -0.0001(16) -0.0050(16)

loop_
_atom_type_symbol
_atom_type_description
_atom_type_scat_dispersion_real
_atom_type_scat_dispersion_imag
_atom_type_scat_source
C C 0.0033 0.0016 'International Tables Vol C Tables 4.2.6.8 and 6.1.1.4'
H H 0.0000 0.0000 'International Tables Vol C Tables 4.2.6.8 and 6.1.1.4'
N N 0.0061 0.0033 'International Tables Vol C Tables 4.2.6.8 and 6.1.1.4'
O O 0.0106 0.0060 'International Tables Vol C Tables 4.2.6.8 and 6.1.1.4'
S S 0.1246 0.1234 'International Tables Vol C Tables 4.2.6.8 and 6.1.1.4'
Cl Cl 0.1484 0.1585 'International Tables Vol C Tables 4.2.6.8 and 6.1.1.4'
Pd Pd -0.9988 1.0072 'International Tables Vol C Tables 4.2.6.8 and 6.1.1.4'

loop_
_geom_angle_atom_site_label_1
_geom_angle_atom_site_label_2
_geom_angle_atom_site_label_3
_geom_angle
N1 Pd1 S1 85.48(8)
N1 Pd1 Cl1 177.46(8)
S1 Pd1 Cl1 95.09(3)
N1 Pd1 Cl2 89.69(7)
S1 Pd1 Cl2 173.42(3)
Cl1 Pd1 Cl2 89.93(3)
O1 S1 C14 108.99(14)
O1 S1 C1 108.73(14)
C14 S1 C1 101.80(15)
O1 S1 Pd1 113.17(10)
C14 S1 Pd1 116.32(10)
C1 S1 Pd1 106.98(11)
C2 C1 C6 120.6(3)
C2 C1 S1 119.9(3)
C6 C1 S1 119.2(2)
C1 C2 C3 119.8(3)
C1 C2 H1 120.1
C3 C2 H1 120.1
C4 C3 C2 120.1(3)
C4 C3 H2 119.9
C2 C3 H2 119.9
C3 C4 C5 120.5(3)
C3 C4 H3 119.8
C5 C4 H3 119.8
C4 C5 C6 120.7(3)
C4 C5 H4 119.7
C6 C5 H4 119.7
C5 C6 C1 118.2(3)
C5 C6 C7 118.2(3)
C1 C6 C7 123.3(3)
N1 C7 O2 115.8(3)
N1 C7 C6 129.4(3)
O2 C7 C6 114.6(3)
C7 N1 C8 109.1(2)
C7 N1 Pd1 124.7(2)
C8 N1 Pd1 125.86(19)
N1 C8 C10 112.6(2)
N1 C8 C9 99.7(2)
C10 C8 C9 115.5(3)
N1 C8 H5 109.6
C10 C8 H5 109.6
C9 C8 H5 109.6
O2 C9 C8 103.9(2)
O2 C9 H6 111.0
C8 C9 H6 111.0
O2 C9 H7 111.0
C8 C9 H7 111.0
H6 C9 H7 109.0
C7 O2 C9 106.0(2)
C13 C10 C11 109.0(3)
C13 C10 C12 108.7(3)
C11 C10 C12 109.9(3)
C13 C10 C8 110.1(3)
C11 C10 C8 112.2(3)
C12 C10 C8 107.0(3)
C10 C11 H8 109.5
C10 C11 H9 109.5
H8 C11 H9 109.5
C10 C11 H10 109.5
H8 C11 H10 109.5
H9 C11 H10 109.5
C10 C12 H11 109.5
C10 C12 H12 109.5
H11 C12 H12 109.5
C10 C12 H13 109.5
H11 C12 H13 109.5
H12 C12 H13 109.5
C10 C13 H14 109.5
C10 C13 H15 109.5
H14 C13 H15 109.5
C10 C13 H16 109.5
H14 C13 H16 109.5
H15 C13 H16 109.5
C19 C14 C15 121.8(3)
C19 C14 S1 122.0(2)
C15 C14 S1 116.3(2)
C16 C15 C14 118.5(3)
C16 C15 H17 120.8
C14 C15 H17 120.8
C15 C16 C17 121.2(3)
C15 C16 H18 119.4
C17 C16 H18 119.4
C16 C17 C18 118.8(3)
C16 C17 C20 119.8(3)
C18 C17 C20 121.4(3)
C19 C18 C17 121.0(3)
C19 C18 H19 119.5
C17 C18 H19 119.5
C18 C19 C14 118.7(3)
C18 C19 H20 120.7
C14 C19 H20 120.7
C17 C20 H21 109.5
C17 C20 H22 109.5
H21 C20 H22 109.5
C17 C20 H23 109.5
H21 C20 H23 109.5
H22 C20 H23 109.5

loop_
_geom_bond_atom_site_label_1
_geom_bond_atom_site_label_2
_geom_bond_distance
Pd1 N1 2.039(2)
Pd1 S1 2.2402(8)
Pd1 Cl1 2.2905(8)
Pd1 Cl2 2.3048(8)
S1 O1 1.469(2)
S1 C14 1.783(3)
S1 C1 1.797(3)
C1 C2 1.389(4)
C1 C6 1.413(5)
C2 C3 1.394(5)
C2 H1 0.9500
C3 C4 1.381(5)
C3 H2 0.9500
C4 C5 1.386(5)
C4 H3 0.9500
C5 C6 1.401(5)
C5 H4 0.9500
C6 C7 1.466(5)
C7 N1 1.279(4)
C7 O2 1.339(4)
N1 C8 1.499(4)
C8 C10 1.540(4)
C8 C9 1.540(4)
C8 H5 1.0000
C9 O2 1.464(4)
C9 H6 0.9900
C9 H7 0.9900
C10 C13 1.531(5)
C10 C11 1.533(4)
C10 C12 1.535(5)
C11 H8 0.9800
C11 H9 0.9800
C11 H10 0.9800
C12 H11 0.9800
C12 H12 0.9800
C12 H13 0.9800
C13 H14 0.9800
C13 H15 0.9800
C13 H16 0.9800
C14 C19 1.385(5)
C14 C15 1.390(4)
C15 C16 1.388(4)
C15 H17 0.9500
C16 C17 1.389(5)
C16 H18 0.9500
C17 C18 1.398(5)
C17 C20 1.504(5)
C18 C19 1.386(5)
C18 H19 0.9500
C19 H20 0.9500
C20 H21 0.9800
C20 H22 0.9800
C20 H23 0.9800

loop_
_geom_torsion_atom_site_label_1
_geom_torsion_atom_site_label_2
_geom_torsion_atom_site_label_3
_geom_torsion_atom_site_label_4
_geom_torsion
N1 Pd1 S1 O1 68.18(12)
Cl1 Pd1 S1 O1 -114.31(10)
N1 Pd1 S1 C14 -164.48(14)
Cl1 Pd1 S1 C14 13.04(12)
N1 Pd1 S1 C1 -51.55(13)
Cl1 Pd1 S1 C1 125.96(11)
O1 S1 C1 C2 89.7(3)
C14 S1 C1 C2 -25.3(3)
Pd1 S1 C1 C2 -147.8(2)
O1 S1 C1 C6 -84.5(3)
C14 S1 C1 C6 160.6(3)
Pd1 S1 C1 C6 38.1(3)
C6 C1 C2 C3 -1.8(5)
S1 C1 C2 C3 -175.9(3)
C1 C2 C3 C4 -0.8(5)
C2 C3 C4 C5 1.8(5)
C3 C4 C5 C6 -0.2(5)
C4 C5 C6 C1 -2.4(5)
C4 C5 C6 C7 171.6(3)
C2 C1 C6 C5 3.4(5)
S1 C1 C6 C5 177.4(2)
C2 C1 C6 C7 -170.2(3)
S1 C1 C6 C7 3.9(5)
C5 C6 C7 N1 164.8(3)
C1 C6 C7 N1 -21.6(6)
C5 C6 C7 O2 -19.3(4)
C1 C6 C7 O2 154.3(3)
O2 C7 N1 C8 -6.1(4)
C6 C7 N1 C8 169.8(3)
O2 C7 N1 Pd1 167.5(2)
C6 C7 N1 Pd1 -16.7(5)
S1 Pd1 N1 C7 48.6(3)
Cl2 Pd1 N1 C7 -135.9(3)
S1 Pd1 N1 C8 -138.9(2)
Cl2 Pd1 N1 C8 36.6(2)
C7 N1 C8 C10 -105.1(3)
Pd1 N1 C8 C10 81.4(3)
C7 N1 C8 C9 17.8(3)
Pd1 N1 C8 C9 -155.7(2)
N1 C8 C9 O2 -22.2(3)
C10 C8 C9 O2 98.7(3)
N1 C7 O2 C9 -9.6(4)
C6 C7 O2 C9 173.9(3)
C8 C9 O2 C7 20.2(3)
N1 C8 C10 C13 -58.4(3)
C9 C8 C10 C13 -172.1(3)
N1 C8 C10 C11 63.0(3)
C9 C8 C10 C11 -50.6(4)
N1 C8 C10 C12 -176.3(3)
C9 C8 C10 C12 70.0(3)
O1 S1 C14 C19 -178.0(3)
C1 S1 C14 C19 -63.2(3)
Pd1 S1 C14 C19 52.6(3)
O1 S1 C14 C15 2.2(3)
C1 S1 C14 C15 117.0(3)
Pd1 S1 C14 C15 -127.2(2)
C19 C14 C15 C16 0.6(5)
S1 C14 C15 C16 -179.6(2)
C14 C15 C16 C17 0.3(5)
C15 C16 C17 C18 -0.6(5)
C15 C16 C17 C20 179.9(3)
C16 C17 C18 C19 0.1(5)
C20 C17 C18 C19 179.6(3)
C17 C18 C19 C14 0.7(5)
C15 C14 C19 C18 -1.1(5)
S1 C14 C19 C18 179.2(2)
